data_7236820
loop_
_publ_author_name
'Qi, Yunpeng'
'Wang, Yongtao'
'Ge, Guixian'
'Liu, Zhiyong'
'Yu, Yongjiang'
'Xue, Mei'

_publ_section_title
;
 Multi-state emission properties and the inherent mechanism of D--A--D
 type asymmetric organic boron complexes
;
_journal_issue 42
_journal_name_full 'Journal of Materials Chemistry C'
_journal_page_first 11030
_journal_paper_doi 10.1039/C7TC02115A
_journal_volume 5
_journal_year 2017
_chemical_formula_sum 'C49 H38 B F2 N O2'
_chemical_formula_weight 721.61
_space_group_IT_number 2
_space_group_name_Hall '-P 1'
_space_group_name_H-M_alt 'P -1'
_symmetry_cell_setting triclinic
_symmetry_space_group_name_H-M 'P -1'
_atom_sites_solution_hydrogens geom
_atom_sites_solution_primary direct
_atom_sites_solution_secondary difmap
_audit_creation_method SHELXL-97
_audit_update_record
;
2017-05-09 deposited with the CCDC.
2017-10-05 downloaded from the CCDC.
;
_cell_angle_alpha 97.698(17)
_cell_angle_beta 96.901(15)
_cell_angle_gamma 91.598(18)
_cell_formula_units_Z 2
_cell_length_a 8.393(5)
_cell_length_b 11.122(7)
_cell_length_c 21.214(13)
_cell_measurement_temperature 296(2)
_cell_volume 1946(2)
_computing_cell_refinement 'Bruker SMART'
_computing_data_collection 'Bruker SMART'
_computing_data_reduction 'Bruker SAINT'
_computing_molecular_graphics 'Bruker SHELXTL'
_computing_publication_material 'Bruker SHELXTL'
_computing_structure_refinement 'SHELXL-97 (Sheldrick, 1997)'
_computing_structure_solution 'SHELXS-97 (Sheldrick, 1990)'
_diffrn_ambient_temperature 296(2)
_diffrn_measured_fraction_theta_full 0.984
_diffrn_measured_fraction_theta_max 0.984
_diffrn_measurement_device_type 'CCD area detector'
_diffrn_measurement_method 'phi and omega scans'
_diffrn_radiation_monochromator graphite
_diffrn_radiation_source 'fine-focus sealed tube'
_diffrn_radiation_type MoK\a
_diffrn_radiation_wavelength 0.71073
_diffrn_reflns_av_R_equivalents 0.0941
_diffrn_reflns_av_sigmaI/netI 0.1995
_diffrn_reflns_limit_h_max 9
_diffrn_reflns_limit_h_min -9
_diffrn_reflns_limit_k_max 13
_diffrn_reflns_limit_k_min -9
_diffrn_reflns_limit_l_max 23
_diffrn_reflns_limit_l_min -25
_diffrn_reflns_number 12304
_diffrn_reflns_theta_full 25.11
_diffrn_reflns_theta_max 25.11
_diffrn_reflns_theta_min 0.98
_exptl_absorpt_coefficient_mu 0.080
_exptl_absorpt_correction_T_max 0.9857
_exptl_absorpt_correction_T_min 0.9841
_exptl_absorpt_correction_type none
_exptl_crystal_density_diffrn 1.231
_exptl_crystal_density_method 'not measured'
_exptl_crystal_F_000 756
_exptl_crystal_size_max 0.20
_exptl_crystal_size_mid 0.19
_exptl_crystal_size_min 0.18
_refine_diff_density_max 0.283
_refine_diff_density_min -0.338
_refine_diff_density_rms 0.073
_refine_ls_extinction_method none
_refine_ls_goodness_of_fit_ref 0.937
_refine_ls_hydrogen_treatment mixed
_refine_ls_matrix_type full
_refine_ls_number_parameters 496
_refine_ls_number_reflns 6820
_refine_ls_number_restraints 0
_refine_ls_restrained_S_all 0.937
_refine_ls_R_factor_all 0.2587
_refine_ls_R_factor_gt 0.1140
_refine_ls_shift/su_max 0.077
_refine_ls_shift/su_mean 0.014
_refine_ls_structure_factor_coef Fsqd
_refine_ls_weighting_details 'calc w=1/[\s^2^(Fo^2^)+(0.2000P)^2^+0.0000P] where P=(Fo^2^+2Fc^2^)/3'
_refine_ls_weighting_scheme calc
_refine_ls_wR_factor_gt 0.3079
_refine_ls_wR_factor_ref 0.3985
_reflns_number_gt 2251
_reflns_number_total 6820
_reflns_threshold_expression >2sigma(I)
_cod_data_source_file c7tc02115a2.cif
_cod_data_source_block cc
_cod_depositor_comments
;
The following automatic conversions were performed:

data item '_symmetry_cell_setting' value 'Triclinic' was changed to
'triclinic' in accordance with the
/home/saulius/struct/COD-crude-data/automatic-downloads/DataCite-retrospective/RSC/depositions/lib/dictionaries/cif_core.dic
dictionary named 'cif_core.dic' version 2.4.2 last updated on
2011-04-26.

Automatic conversion script
Id: cif_fix_values 6909 2019-04-08 15:41:33Z antanas 
;
_cod_original_sg_symbol_H-M P-1
_cod_database_code 7236820

loop_
_symmetry_equiv_pos_as_xyz
'x, y, z'
'-x, -y, -z'

loop_
_atom_site_label
_atom_site_type_symbol
_atom_site_fract_x
_atom_site_fract_y
_atom_site_fract_z
_atom_site_U_iso_or_equiv
_atom_site_adp_type
_atom_site_occupancy
_atom_site_symmetry_multiplicity
_atom_site_calc_flag
_atom_site_refinement_flags
O2 O -0.2803(6) 0.5142(5) 0.0752(2) 0.0747(15) Uani 1 1 d .
O1 O -0.1891(6) 0.4189(5) 0.1680(2) 0.0718(15) Uani 1 1 d .
C3 C -0.0441(8) 0.4604(6) 0.1658(3) 0.0504(17) Uani 1 1 d .
C4 C -0.0128(8) 0.5324(6) 0.1210(3) 0.0529(18) Uani 1 1 d .
H4 H 0.0909 0.5644 0.1214 0.064 Uiso 1 1 calc R
C5 C -0.1136(8) 0.6346(6) 0.0270(3) 0.0521(17) Uani 1 1 d .
C6 C -0.0819(9) 0.8002(6) -0.0620(3) 0.0526(17) Uani 1 1 d .
C7 C -0.1338(8) 0.5585(6) 0.0749(3) 0.0537(18) Uani 1 1 d .
C8 C 0.0789(8) 0.4238(6) 0.2140(3) 0.0555(18) Uani 1 1 d .
C9 C 0.2403(8) 0.4376(6) 0.2098(3) 0.0543(18) Uani 1 1 d .
H9 H 0.2745 0.4690 0.1750 0.065 Uiso 1 1 calc R
C10 C -0.2294(9) 0.7402(6) -0.0580(3) 0.0573(18) Uani 1 1 d .
H10 H -0.3196 0.7551 -0.0854 0.069 Uiso 1 1 calc R
N1 N -0.0687(8) 0.8868(5) -0.1000(3) 0.0659(17) Uani 1 1 d .
C12 C -0.2435(8) 0.6611(6) -0.0154(3) 0.0567(18) Uani 1 1 d .
H12 H -0.3433 0.6233 -0.0144 0.068 Uiso 1 1 calc R
F2 F -0.3982(7) 0.3385(6) 0.0945(3) 0.134(2) Uani 1 1 d .
C14 C 0.0372(9) 0.6887(6) 0.0204(3) 0.0575(19) Uani 1 1 d .
H14 H 0.1286 0.6700 0.0460 0.069 Uiso 1 1 calc R
C15 C 0.0507(8) 0.7671(6) -0.0225(3) 0.0571(19) Uani 1 1 d .
H15 H 0.1518 0.8002 -0.0259 0.068 Uiso 1 1 calc R
C16 C 0.3528(9) 0.4049(7) 0.2573(3) 0.063(2) Uani 1 1 d .
H16 H 0.4617 0.4154 0.2541 0.075 Uiso 1 1 calc R
C17 C 0.4214(9) 0.3191(7) 0.3610(3) 0.062(2) Uani 1 1 d .
C18 C 0.0301(9) 0.3735(7) 0.2652(4) 0.068(2) Uani 1 1 d .
H18 H -0.0788 0.3610 0.2678 0.082 Uiso 1 1 calc R
C19 C 0.3045(9) 0.3562(7) 0.3102(3) 0.064(2) Uani 1 1 d .
C20 C -0.1969(10) 0.9081(7) -0.1505(4) 0.070(2) Uani 1 1 d .
H20A H -0.2749 0.8402 -0.1579 0.084 Uiso 1 1 calc R
H20B H -0.1509 0.9120 -0.1901 0.084 Uiso 1 1 calc R
F1 F -0.4256(7) 0.5099(7) 0.1580(3) 0.146(3) Uani 1 1 d .
B1 B -0.3251(11) 0.4458(10) 0.1247(5) 0.072(3) Uani 1 1 d .
C23 C 0.3788(9) 0.2043(8) 0.3834(4) 0.069(2) Uani 1 1 d .
C24 C -0.2801(10) 1.0218(8) -0.1340(4) 0.074(2) Uani 1 1 d .
C25 C 0.1547(10) 0.9841(8) -0.1450(4) 0.070(2) Uani 1 1 d .
C26 C 0.1417(10) 0.3421(7) 0.3122(4) 0.073(2) Uani 1 1 d .
H26 H 0.1063 0.3101 0.3467 0.087 Uiso 1 1 calc R
C27 C 0.3843(10) 0.1965(9) 0.4485(4) 0.082(3) Uani 1 1 d .
H27 H 0.4213 0.2635 0.4783 0.099 Uiso 1 1 calc R
C28 C 0.5561(10) 0.3853(8) 0.3848(3) 0.068(2) Uani 1 1 d .
C29 C 0.7564(11) 0.2308(9) 0.4059(5) 0.097(3) Uani 1 1 d .
H29 H 0.7112 0.1831 0.3683 0.117 Uiso 1 1 calc R
C30 C 0.6938(10) 0.3392(8) 0.4253(4) 0.073(2) Uani 1 1 d .
C31 C 0.5871(12) 0.5124(9) 0.3739(4) 0.078(2) Uani 1 1 d .
C32 C 0.2326(11) 0.8850(8) -0.1704(5) 0.091(3) Uani 1 1 d .
H32 H 0.2273 0.8131 -0.1528 0.110 Uiso 1 1 calc R
C33 C 0.4676(13) 0.5953(11) 0.3818(4) 0.099(3) Uani 1 1 d .
H33 H 0.3687 0.5709 0.3926 0.119 Uiso 1 1 calc R
C34 C 0.3360(12) 0.0915(11) 0.4695(5) 0.092(3) Uani 1 1 d .
H34 H 0.3417 0.0878 0.5132 0.110 Uiso 1 1 calc R
C35 C -0.3640(11) 1.0381(8) -0.0816(5) 0.092(3) Uani 1 1 d .
H35 H -0.3663 0.9767 -0.0560 0.111 Uiso 1 1 calc R
C36 C 0.7639(10) 0.4076(9) 0.4813(4) 0.090(3) Uani 1 1 d .
H36 H 0.7227 0.4823 0.4943 0.108 Uiso 1 1 calc R
C37 C -0.2788(12) 1.1160(9) -0.1700(5) 0.094(3) Uani 1 1 d .
H37 H -0.2201 1.1089 -0.2047 0.113 Uiso 1 1 calc R
C38 C 0.0631(10) 0.9792(7) -0.0890(4) 0.072(2) Uani 1 1 d .
H38A H 0.1371 0.9636 -0.0526 0.086 Uiso 1 1 calc R
H38B H 0.0196 1.0581 -0.0780 0.086 Uiso 1 1 calc R
C39 C 0.2797(13) -0.0074(10) 0.4266(6) 0.103(3) Uani 1 1 d .
H39 H 0.2455 -0.0778 0.4413 0.124 Uiso 1 1 calc R
C40 C 0.3207(12) 0.1034(9) 0.3421(4) 0.094(3) Uani 1 1 d .
H40 H 0.3126 0.1071 0.2983 0.113 Uiso 1 1 calc R
C41 C -0.3610(14) 1.2210(9) -0.1567(7) 0.117(4) Uani 1 1 d .
H41 H -0.3611 1.2824 -0.1824 0.140 Uiso 1 1 calc R
C42 C 0.8915(12) 0.3692(11) 0.5181(5) 0.104(3) Uani 1 1 d .
H42 H 0.9340 0.4158 0.5564 0.124 Uiso 1 1 calc R
C43 C -0.4443(12) 1.1417(11) -0.0660(6) 0.105(3) Uani 1 1 d .
H43 H -0.4988 1.1505 -0.0301 0.126 Uiso 1 1 calc R
C44 C 0.1640(12) 1.0920(8) -0.1697(5) 0.093(3) Uani 1 1 d .
H44 H 0.1138 1.1598 -0.1522 0.112 Uiso 1 1 calc R
C45 C 0.2734(14) -0.0036(9) 0.3621(5) 0.108(3) Uani 1 1 d .
H45 H 0.2381 -0.0713 0.3325 0.130 Uiso 1 1 calc R
C46 C -0.4428(13) 1.2303(11) -0.1035(8) 0.125(4) Uani 1 1 d .
H46 H -0.4986 1.2999 -0.0934 0.149 Uiso 1 1 calc R
C47 C 0.498(3) 0.7146(15) 0.3734(6) 0.160(7) Uani 1 1 d .
H47 H 0.4206 0.7710 0.3811 0.193 Uiso 1 1 calc R
C48 C 0.9569(13) 0.2613(14) 0.4982(6) 0.126(4) Uani 1 1 d .
H48 H 1.0466 0.2362 0.5223 0.152 Uiso 1 1 calc R
C49 C 0.8917(13) 0.1911(11) 0.4436(6) 0.115(4) Uani 1 1 d .
H49 H 0.9352 0.1171 0.4308 0.139 Uiso 1 1 calc R
C50 C 0.633(3) 0.7504(15) 0.3551(7) 0.175(9) Uani 1 1 d .
H50 H 0.6478 0.8304 0.3478 0.210 Uiso 1 1 calc R
C51 C 0.3179(13) 0.8908(11) -0.2214(6) 0.113(4) Uani 1 1 d .
H51 H 0.3668 0.8223 -0.2390 0.135 Uiso 1 1 calc R
C52 C 0.7323(14) 0.5511(11) 0.3558(4) 0.096(3) Uani 1 1 d .
H52 H 0.8122 0.4958 0.3504 0.115 Uiso 1 1 calc R
C53 C 0.3305(15) 0.9952(14) -0.2458(6) 0.132(4) Uani 1 1 d .
H53 H 0.3926 1.0001 -0.2789 0.158 Uiso 1 1 calc R
C54 C 0.2506(16) 1.0975(12) -0.2217(6) 0.129(4) Uani 1 1 d .
H54 H 0.2553 1.1686 -0.2402 0.155 Uiso 1 1 calc R
C55 C 0.760(2) 0.6670(16) 0.3460(6) 0.147(5) Uani 1 1 d .
H55 H 0.8566 0.6921 0.3338 0.177 Uiso 1 1 calc R

loop_
_atom_site_aniso_label
_atom_site_aniso_U_11
_atom_site_aniso_U_22
_atom_site_aniso_U_33
_atom_site_aniso_U_23
_atom_site_aniso_U_13
_atom_site_aniso_U_12
O2 0.035(3) 0.119(4) 0.076(4) 0.045(3) -0.004(3) 0.005(3)
O1 0.034(3) 0.118(4) 0.070(4) 0.044(3) 0.000(3) 0.003(3)
C3 0.035(4) 0.073(5) 0.045(4) 0.015(3) 0.006(3) 0.006(3)
C4 0.027(4) 0.079(5) 0.052(5) 0.017(4) -0.009(3) 0.001(3)
C5 0.042(4) 0.071(5) 0.045(4) 0.014(3) 0.001(3) 0.015(3)
C6 0.050(5) 0.065(5) 0.044(4) 0.011(3) 0.003(4) 0.004(3)
C7 0.041(5) 0.074(5) 0.047(4) 0.010(3) 0.004(4) 0.014(3)
C8 0.037(4) 0.085(5) 0.044(4) 0.017(4) -0.005(3) 0.009(3)
C9 0.048(5) 0.084(5) 0.031(4) 0.020(3) -0.005(3) 0.013(4)
C10 0.044(5) 0.084(5) 0.044(4) 0.018(4) -0.005(3) 0.013(4)
N1 0.073(5) 0.079(4) 0.046(4) 0.020(3) -0.003(3) 0.003(3)
C12 0.035(4) 0.080(5) 0.055(5) 0.015(4) -0.006(3) 0.007(3)
F2 0.095(4) 0.137(5) 0.165(6) 0.081(4) -0.064(4) -0.032(4)
C14 0.048(5) 0.083(5) 0.042(4) 0.013(4) -0.002(3) 0.016(4)
C15 0.044(4) 0.077(5) 0.051(5) 0.015(4) 0.003(4) 0.007(3)
C16 0.046(4) 0.098(6) 0.046(5) 0.015(4) 0.002(4) 0.012(4)
C17 0.051(5) 0.095(6) 0.042(4) 0.019(4) -0.008(4) 0.019(4)
C18 0.039(4) 0.115(6) 0.058(5) 0.038(4) 0.001(4) 0.019(4)
C19 0.047(5) 0.104(6) 0.044(5) 0.022(4) -0.001(4) 0.018(4)
C20 0.073(6) 0.086(6) 0.054(5) 0.029(4) -0.009(4) 0.014(4)
F1 0.106(5) 0.240(7) 0.136(5) 0.122(5) 0.063(4) 0.091(5)
B1 0.036(5) 0.103(8) 0.084(7) 0.053(6) -0.006(5) 0.013(5)
C23 0.055(5) 0.107(7) 0.047(5) 0.020(5) 0.005(4) 0.023(4)
C24 0.059(5) 0.086(6) 0.074(6) 0.018(5) -0.013(5) -0.003(4)
C25 0.074(6) 0.080(6) 0.056(5) 0.010(4) 0.008(4) -0.003(4)
C26 0.057(5) 0.117(7) 0.053(5) 0.038(4) 0.010(4) 0.014(4)
C27 0.074(6) 0.117(7) 0.061(6) 0.031(5) 0.007(5) 0.019(5)
C28 0.059(5) 0.105(7) 0.041(5) 0.019(4) -0.006(4) 0.018(5)
C29 0.078(7) 0.128(8) 0.085(7) 0.023(6) -0.007(5) 0.036(6)
C30 0.063(5) 0.106(7) 0.049(5) 0.026(4) -0.009(4) 0.014(5)
C31 0.079(7) 0.110(7) 0.040(5) 0.008(4) -0.010(4) 0.021(6)
C32 0.080(7) 0.100(7) 0.097(8) 0.011(5) 0.023(6) 0.015(5)
C33 0.122(9) 0.126(9) 0.046(6) 0.011(5) 0.000(5) 0.030(7)
C34 0.090(7) 0.122(8) 0.070(7) 0.036(6) 0.008(6) 0.036(6)
C35 0.067(6) 0.094(7) 0.113(9) 0.019(5) -0.004(6) 0.012(5)
C36 0.072(6) 0.134(8) 0.059(6) 0.023(5) -0.022(5) -0.002(5)
C37 0.104(8) 0.092(7) 0.084(7) 0.028(5) -0.017(6) 0.004(6)
C38 0.071(6) 0.072(5) 0.074(6) 0.018(4) 0.009(5) -0.002(4)
C39 0.115(9) 0.108(8) 0.099(9) 0.042(7) 0.024(7) 0.028(6)
C40 0.118(8) 0.106(8) 0.056(6) 0.017(6) -0.001(6) 0.020(6)
C41 0.089(8) 0.087(8) 0.165(13) 0.042(7) -0.050(8) 0.006(6)
C42 0.063(7) 0.172(11) 0.074(7) 0.041(7) -0.026(5) 0.011(7)
C43 0.076(7) 0.122(9) 0.118(9) 0.020(7) 0.003(6) 0.031(6)
C44 0.104(8) 0.092(7) 0.091(7) 0.032(5) 0.022(6) 0.000(5)
C45 0.147(11) 0.099(8) 0.081(8) 0.025(6) 0.009(7) 0.006(6)
C46 0.067(7) 0.125(10) 0.175(14) 0.020(9) -0.014(8) 0.030(6)
C47 0.29(2) 0.122(13) 0.078(9) 0.035(8) 0.006(11) 0.077(13)
C48 0.070(8) 0.228(15) 0.081(9) 0.055(9) -0.033(6) 0.008(9)
C49 0.074(7) 0.161(10) 0.126(10) 0.055(8) 0.018(7) 0.058(7)
C50 0.34(3) 0.103(12) 0.083(10) 0.031(8) 0.019(13) -0.014(14)
C51 0.109(9) 0.127(10) 0.111(9) 0.019(7) 0.041(8) 0.030(7)
C52 0.100(9) 0.119(9) 0.070(7) 0.026(5) 0.000(6) -0.003(6)
C53 0.146(12) 0.143(11) 0.114(10) 0.010(9) 0.059(9) 0.002(9)
C54 0.161(12) 0.132(10) 0.108(9) 0.051(7) 0.043(9) -0.026(8)
C55 0.192(17) 0.152(14) 0.094(9) 0.031(9) 0.002(9) -0.045(11)

loop_
_atom_type_symbol
_atom_type_description
_atom_type_scat_dispersion_real
_atom_type_scat_dispersion_imag
_atom_type_scat_source
C C 0.0033 0.0016 'International Tables Vol C Tables 4.2.6.8 and 6.1.1.4'
H H 0.0000 0.0000 'International Tables Vol C Tables 4.2.6.8 and 6.1.1.4'
B B 0.0013 0.0007 'International Tables Vol C Tables 4.2.6.8 and 6.1.1.4'
N N 0.0061 0.0033 'International Tables Vol C Tables 4.2.6.8 and 6.1.1.4'
O O 0.0106 0.0060 'International Tables Vol C Tables 4.2.6.8 and 6.1.1.4'
F F 0.0171 0.0103 'International Tables Vol C Tables 4.2.6.8 and 6.1.1.4'

loop_
_geom_angle_atom_site_label_1
_geom_angle_atom_site_label_2
_geom_angle_atom_site_label_3
_geom_angle
C7 O2 B1 122.9(6)
C3 O1 B1 122.9(6)
O1 C3 C4 120.8(6)
O1 C3 C8 115.2(6)
C4 C3 C8 124.0(6)
C3 C4 C7 120.9(6)
C12 C5 C7 121.2(7)
C12 C5 C14 116.3(6)
C7 C5 C14 122.5(6)
N1 C6 C15 121.5(7)
N1 C6 C10 122.4(7)
C15 C6 C10 116.0(6)
O2 C7 C4 119.2(6)
O2 C7 C5 115.8(6)
C4 C7 C5 125.0(7)
C9 C8 C18 119.0(6)
C9 C8 C3 122.3(6)
C18 C8 C3 118.7(6)
C8 C9 C16 120.5(6)
C12 C10 C6 121.7(7)
C6 N1 C38 123.1(6)
C6 N1 C20 122.8(6)
C38 N1 C20 113.5(6)
C10 C12 C5 122.2(7)
C15 C14 C5 121.1(7)
C14 C15 C6 122.4(7)
C9 C16 C19 121.0(7)
C28 C17 C23 122.6(7)
C28 C17 C19 122.3(7)
C23 C17 C19 115.1(7)
C26 C18 C8 120.3(7)
C26 C19 C16 116.9(7)
C26 C19 C17 120.9(7)
C16 C19 C17 122.2(7)
N1 C20 C24 112.7(6)
F1 B1 F2 110.7(8)
F1 B1 O1 108.9(8)
F2 B1 O1 108.4(7)
F1 B1 O2 108.6(7)
F2 B1 O2 107.3(8)
O1 B1 O2 113.0(7)
C40 C23 C27 116.6(9)
C40 C23 C17 122.3(8)
C27 C23 C17 120.9(8)
C35 C24 C37 116.6(9)
C35 C24 C20 121.3(8)
C37 C24 C20 122.1(9)
C44 C25 C32 120.2(8)
C44 C25 C38 118.3(8)
C32 C25 C38 121.5(8)
C19 C26 C18 122.3(7)
C23 C27 C34 121.1(9)
C17 C28 C31 124.1(7)
C17 C28 C30 123.8(8)
C31 C28 C30 112.1(7)
C30 C29 C49 119.5(10)
C29 C30 C36 118.7(8)
C29 C30 C28 120.4(8)
C36 C30 C28 120.9(8)
C33 C31 C52 119.1(10)
C33 C31 C28 119.0(10)
C52 C31 C28 121.9(9)
C51 C32 C25 121.1(9)
C47 C33 C31 119.0(12)
C39 C34 C27 120.5(10)
C24 C35 C43 122.4(10)
C42 C36 C30 122.1(10)
C24 C37 C41 122.9(11)
N1 C38 C25 114.4(7)
C34 C39 C45 120.2(10)
C23 C40 C45 123.3(9)
C46 C41 C37 117.1(11)
C48 C42 C36 119.5(11)
C46 C43 C35 119.0(11)
C25 C44 C54 118.6(10)
C40 C45 C39 118.3(10)
C43 C46 C41 122.1(11)
C50 C47 C33 121.9(17)
C42 C48 C49 120.4(11)
C48 C49 C29 119.8(11)
C47 C50 C55 120.6(17)
C32 C51 C53 119.8(10)
C55 C52 C31 121.6(12)
C51 C53 C54 120.5(11)
C53 C54 C44 119.6(10)
C52 C55 C50 117.7(16)

loop_
_geom_bond_atom_site_label_1
_geom_bond_atom_site_label_2
_geom_bond_distance
O2 C7 1.313(8)
O2 B1 1.455(10)
O1 C3 1.298(7)
O1 B1 1.442(10)
C3 C4 1.366(9)
C3 C8 1.469(9)
C4 C7 1.388(9)
C5 C12 1.391(9)
C5 C7 1.428(9)
C5 C14 1.417(9)
C6 N1 1.348(8)
C6 C15 1.399(9)
C6 C10 1.406(9)
C8 C9 1.374(9)
C8 C18 1.386(9)
C9 C16 1.388(9)
C10 C12 1.356(9)
N1 C38 1.465(9)
N1 C20 1.473(9)
F2 B1 1.367(12)
C14 C15 1.355(9)
C16 C19 1.407(10)
C17 C28 1.338(10)
C17 C23 1.470(11)
C17 C19 1.477(10)
C18 C26 1.372(10)
C19 C26 1.377(10)
C20 C24 1.483(11)
F1 B1 1.327(11)
C23 C40 1.368(12)
C23 C27 1.391(11)
C24 C35 1.380(12)
C24 C37 1.377(11)
C25 C44 1.375(11)
C25 C32 1.378(11)
C25 C38 1.496(11)
C27 C34 1.371(12)
C28 C31 1.484(12)
C28 C30 1.501(10)
C29 C30 1.360(11)
C29 C49 1.424(13)
C30 C36 1.379(11)
C31 C33 1.391(12)
C31 C52 1.395(13)
C32 C51 1.375(13)
C33 C47 1.383(17)
C34 C39 1.364(13)
C35 C43 1.373(12)
C36 C42 1.361(11)
C37 C41 1.386(14)
C39 C45 1.371(13)
C40 C45 1.380(12)
C41 C46 1.383(16)
C42 C48 1.369(15)
C43 C46 1.348(15)
C44 C54 1.399(13)
C47 C50 1.31(2)
C48 C49 1.353(15)
C50 C55 1.44(2)
C51 C53 1.339(14)
C52 C55 1.350(15)
C53 C54 1.405(14)
